data_2220313
loop_
_publ_author_name
'Ou, Guang-Chuan'
'Zhang, Min'
'Yuan, Xian-You'
'Dai, Yong-Qiang'

_publ_section_title
;(Benzoato-\k^2^<i>O</i>,<i>O</i>')(5,5,7,12,12,14-hexamethyl-1,4,8,11-tetraazacyclotetradecane-\k^4^<i>N</i>,<i>N</i>',<i>N</i>'',<i>N</i>''')nickel(II)
 perchlorate benzoic acid solvate
;
_journal_coeditor_code PV2117
_journal_issue 12
_journal_name_full 'Acta Crystallographica Section E'
_journal_page_first m1588
_journal_paper_doi 10.1107/S1600536808038051
_journal_volume 64
_journal_year 2008
_chemical_formula_iupac '[Ni (C7 H5 O2) (C16 H36 N4)] Cl O4 , C7 H6 O2'
_chemical_formula_moiety 'C23 H41 N4 Ni O2 + , Cl O4 - , C7 H6 O2'
_chemical_formula_sum 'C30 H47 Cl N4 Ni O8'
_chemical_formula_weight 685.88
_chemical_name_systematic
;
(Benzoato-\k^2^<i>O</i>,<i>O</i>')(5,5,7,12,12,14-hexamethyl-1,4,8,11-
tetraazacyclotetradecane-
\k^4^<i>N</i>,<i>N</i>',<i>N</i>'',<i>N</i>''')nickel(II) perchlorate
benzoic acid solvate
;
_space_group_IT_number 14
_symmetry_cell_setting monoclinic
_symmetry_space_group_name_Hall '-P 2ybc'
_symmetry_space_group_name_H-M 'P 1 21/c 1'
_atom_sites_solution_hydrogens geom
_atom_sites_solution_primary direct
_atom_sites_solution_secondary difmap
_audit_creation_method SHELXL97
_cell_angle_alpha 90.00
_cell_angle_beta 95.512(2)
_cell_angle_gamma 90.00
_cell_formula_units_Z 4
_cell_length_a 8.8035(11)
_cell_length_b 18.138(2)
_cell_length_c 20.966(3)
_cell_measurement_reflns_used 7647
_cell_measurement_temperature 293(2)
_cell_measurement_theta_max 26.89
_cell_measurement_theta_min 2.25
_cell_volume 3332.3(7)
_computing_cell_refinement 'SMART (Bruker, 1997)'
_computing_data_collection 'SMART (Bruker, 1997)'
_computing_data_reduction 'SAINT (Bruker, 2003'
_computing_molecular_graphics 'SHELXTL (Sheldrick, 2008)'
_computing_publication_material 'SHELXTL (Sheldrick, 2008)'
_computing_structure_refinement 'SHELXL97 (Sheldrick, 2008)'
_computing_structure_solution 'SHELXS97 (Sheldrick, 2008)'
_diffrn_ambient_temperature 293(2)
_diffrn_measured_fraction_theta_full 0.992
_diffrn_measured_fraction_theta_max 0.992
_diffrn_measurement_device_type 'Bruker SMART CCD area-detector'
_diffrn_measurement_method '\f and \w'
_diffrn_radiation_monochromator graphite
_diffrn_radiation_source 'fine-focus sealed tube'
_diffrn_radiation_type MoK\a
_diffrn_radiation_wavelength 0.71073
_diffrn_reflns_av_R_equivalents 0.0374
_diffrn_reflns_av_sigmaI/netI 0.0462
_diffrn_reflns_limit_h_max 11
_diffrn_reflns_limit_h_min -10
_diffrn_reflns_limit_k_max 23
_diffrn_reflns_limit_k_min -20
_diffrn_reflns_limit_l_max 26
_diffrn_reflns_limit_l_min -26
_diffrn_reflns_number 22312
_diffrn_reflns_theta_full 27.10
_diffrn_reflns_theta_max 27.10
_diffrn_reflns_theta_min 1.49
_diffrn_standards_decay_% 0
_diffrn_standards_interval_count 0
_diffrn_standards_interval_time 0
_diffrn_standards_number 0
_exptl_absorpt_coefficient_mu 0.715
_exptl_absorpt_correction_T_max 0.9003
_exptl_absorpt_correction_T_min 0.7252
_exptl_absorpt_correction_type multi-scan
_exptl_absorpt_process_details '(SADABS; Sheldrick, 1996)'
_exptl_crystal_colour light-blue
_exptl_crystal_density_diffrn 1.367
_exptl_crystal_density_method 'not measured'
_exptl_crystal_description prism
_exptl_crystal_F_000 1456
_exptl_crystal_size_max 0.48
_exptl_crystal_size_mid 0.26
_exptl_crystal_size_min 0.15
_refine_diff_density_max 0.578
_refine_diff_density_min -0.418
_refine_ls_extinction_method none
_refine_ls_goodness_of_fit_ref 1.108
_refine_ls_hydrogen_treatment constr
_refine_ls_matrix_type full
_refine_ls_number_parameters 404
_refine_ls_number_reflns 7304
_refine_ls_number_restraints 0
_refine_ls_restrained_S_all 1.108
_refine_ls_R_factor_all 0.0684
_refine_ls_R_factor_gt 0.0415
_refine_ls_shift/su_max 0.001
_refine_ls_shift/su_mean 0.000
_refine_ls_structure_factor_coef Fsqd
_refine_ls_weighting_details 'calc w = 1/[\s^2^(Fo^2^)+(0.0643P)^2^+0.7856P] where P=(Fo^2^+2Fc^2^)/3'
_refine_ls_weighting_scheme calc
_refine_ls_wR_factor_gt 0.1081
_refine_ls_wR_factor_ref 0.1255
_reflns_number_gt 5272
_reflns_number_total 7304
_reflns_threshold_expression I>2\s(I)
_cod_data_source_file pv2117.cif
_cod_data_source_block I
_cod_original_cell_volume 3332.4(7)
_cod_original_sg_symbol_H-M 'P 21/c'
_cod_database_code 2220313
_cod_database_fobs_code 2220313

loop_
_symmetry_equiv_pos_as_xyz
'x, y, z'
'-x, y+1/2, -z+1/2'
'-x, -y, -z'
'x, -y-1/2, z-1/2'

loop_
_atom_site_type_symbol
_atom_site_label
_atom_site_fract_x
_atom_site_fract_y
_atom_site_fract_z
_atom_site_U_iso_or_equiv
_atom_site_adp_type
_atom_site_calc_flag
_atom_site_refinement_flags
_atom_site_occupancy
Ni Ni1 0.64844(4) 0.771339(17) 0.564296(14) 0.01920(11) Uani d . 1
Cl Cl1 0.08075(7) 0.70176(4) 0.44238(3) 0.02611(16) Uani d . 1
N N3 0.5075(2) 0.77519(11) 0.47565(9) 0.0208(5) Uani d . 1
H H3C 0.4098 0.7716 0.4861 0.025 Uiso calc R 1
N N1 0.8063(2) 0.76085(12) 0.64759(9) 0.0219(5) Uani d . 1
H H1C 0.7838 0.7983 0.6740 0.026 Uiso calc R 1
O O1 0.5623(2) 0.87209(10) 0.60812(8) 0.0226(4) Uani d . 1
O O2 0.4528(2) 0.76422(10) 0.61520(8) 0.0253(4) Uani d . 1
N N4 0.6736(2) 0.65959(12) 0.54328(10) 0.0220(5) Uani d . 1
H H4D 0.7638 0.6540 0.5260 0.026 Uiso calc R 1
O O6 -0.0503(3) 0.67518(13) 0.47084(12) 0.0527(6) Uani d . 1
O O5 0.1734(3) 0.64124(12) 0.42671(10) 0.0428(6) Uani d . 1
N N2 0.8262(2) 0.82271(12) 0.52275(10) 0.0233(5) Uani d . 1
H H2C 0.8728 0.7876 0.5005 0.028 Uiso calc R 1
O O8 0.1626(3) 0.74917(15) 0.48804(11) 0.0530(6) Uani d . 1
C C6 0.5101(3) 0.84150(15) 0.43238(12) 0.0258(6) Uani d . 1
C C14 0.8130(3) 0.69224(14) 0.68843(12) 0.0244(6) Uani d . 1
C C9 0.5394(3) 0.70458(14) 0.44370(12) 0.0257(6) Uani d . 1
H H9A 0.6351 0.7081 0.4245 0.031 Uiso calc R 1
H H9B 0.4589 0.6943 0.4100 0.031 Uiso calc R 1
C C18 0.3568(3) 0.86310(14) 0.67420(11) 0.0229(6) Uani d . 1
C C17 0.4615(3) 0.83124(14) 0.62995(11) 0.0217(5) Uani d . 1
O O7 0.0320(4) 0.74181(15) 0.38604(11) 0.0672(8) Uani d . 1
C C7 0.4224(3) 0.82719(17) 0.36663(12) 0.0326(7) Uani d . 1
H H7A 0.4733 0.7894 0.3447 0.049 Uiso calc R 1
H H7B 0.4187 0.8717 0.3418 0.049 Uiso calc R 1
H H7C 0.3204 0.8115 0.3724 0.049 Uiso calc R 1
C C3 0.7870(3) 0.88481(15) 0.47783(12) 0.0278(6) Uani d . 1
H H3A 0.7378 0.9235 0.5011 0.033 Uiso calc R 1
C C5 0.6758(3) 0.86021(15) 0.42156(12) 0.0268(6) Uani d . 1
H H5A 0.7193 0.8170 0.4030 0.032 Uiso calc R 1
H H5B 0.6727 0.8989 0.3895 0.032 Uiso calc R 1
C C23 0.3032(4) 0.93478(16) 0.66577(14) 0.0359(7) Uani d . 1
H H23 0.3329 0.9634 0.6323 0.043 Uiso calc R 1
C C15 0.6751(3) 0.69292(16) 0.72747(13) 0.0317(7) Uani d . 1
H H15A 0.6786 0.7362 0.7540 0.048 Uiso calc R 1
H H15B 0.6770 0.6497 0.7540 0.048 Uiso calc R 1
H H15C 0.5830 0.6933 0.6989 0.048 Uiso calc R 1
C C10 0.5483(3) 0.64341(15) 0.49227(12) 0.0265(6) Uani d . 1
H H10A 0.4521 0.6393 0.5110 0.032 Uiso calc R 1
H H10B 0.5679 0.5969 0.4717 0.032 Uiso calc R 1
C C1 0.9551(3) 0.78073(16) 0.62444(13) 0.0289(6) Uani d . 1
H H1A 0.9963 0.7385 0.6035 0.035 Uiso calc R 1
H H1B 1.0269 0.7944 0.6605 0.035 Uiso calc R 1
C C2 0.9351(3) 0.84413(16) 0.57805(12) 0.0286(6) Uani d . 1
H H2A 0.8965 0.8868 0.5992 0.034 Uiso calc R 1
H H2B 1.0327 0.8571 0.5632 0.034 Uiso calc R 1
C C13 0.8127(3) 0.62333(15) 0.64645(12) 0.0280(6) Uani d . 1
H H13A 0.9016 0.6257 0.6225 0.034 Uiso calc R 1
H H13B 0.8261 0.5809 0.6746 0.034 Uiso calc R 1
C C8 0.4328(4) 0.90494(16) 0.46373(13) 0.0334(7) Uani d . 1
H H8A 0.3276 0.8929 0.4669 0.050 Uiso calc R 1
H H8B 0.4390 0.9486 0.4383 0.050 Uiso calc R 1
H H8C 0.4830 0.9134 0.5058 0.050 Uiso calc R 1
C C19 0.3146(3) 0.82170(16) 0.72532(12) 0.0298(6) Uani d . 1
H H19 0.3495 0.7735 0.7311 0.036 Uiso calc R 1
C C4 0.9287(4) 0.91798(16) 0.45124(14) 0.0373(7) Uani d . 1
H H4A 1.0007 0.9329 0.4861 0.056 Uiso calc R 1
H H4B 0.8992 0.9600 0.4251 0.056 Uiso calc R 1
H H4C 0.9747 0.8817 0.4258 0.056 Uiso calc R 1
C C16 0.9575(3) 0.69124(16) 0.73619(13) 0.0346(7) Uani d . 1
H H16A 1.0463 0.6881 0.7131 0.052 Uiso calc R 1
H H16B 0.9543 0.6493 0.7640 0.052 Uiso calc R 1
H H16C 0.9619 0.7356 0.7613 0.052 Uiso calc R 1
C C11 0.6742(3) 0.60875(14) 0.59886(12) 0.0260(6) Uani d . 1
H H11 0.5826 0.6189 0.6205 0.031 Uiso calc R 1
C C12 0.6712(4) 0.52789(16) 0.58023(15) 0.0436(8) Uani d . 1
H H12A 0.5821 0.5181 0.5513 0.065 Uiso calc R 1
H H12B 0.6685 0.4981 0.6179 0.065 Uiso calc R 1
H H12C 0.7610 0.5163 0.5596 0.065 Uiso calc R 1
C C20 0.2205(3) 0.85191(18) 0.76787(13) 0.0365(7) Uani d . 1
H H20 0.1938 0.8244 0.8025 0.044 Uiso calc R 1
C C22 0.2050(4) 0.96368(19) 0.70754(15) 0.0443(8) Uani d . 1
H H22 0.1651 1.0108 0.7008 0.053 Uiso calc R 1
C C21 0.1668(4) 0.92287(19) 0.75872(15) 0.0423(8) Uani d . 1
H H21 0.1043 0.9432 0.7874 0.051 Uiso calc R 1
O O3 0.3369(3) 0.47611(10) 0.80658(9) 0.0360(5) Uani d . 1
H H3B 0.3730 0.4465 0.8334 0.054 Uiso calc R 1
O O4 0.2469(3) 0.37507(12) 0.75552(10) 0.0530(7) Uani d . 1
C C30 0.2927(3) 0.55960(15) 0.69518(13) 0.0303(6) Uani d . 1
H H30 0.3393 0.5819 0.7319 0.036 Uiso calc R 1
C C29 0.2669(3) 0.59937(16) 0.63842(14) 0.0342(7) Uani d . 1
H H29 0.2966 0.6485 0.6370 0.041 Uiso calc R 1
C C24 0.2768(3) 0.44005(16) 0.75521(13) 0.0308(6) Uani d . 1
C C25 0.2481(3) 0.48619(15) 0.69640(12) 0.0264(6) Uani d . 1
C C26 0.1793(3) 0.45290(16) 0.64188(13) 0.0320(7) Uani d . 1
H H26 0.1509 0.4036 0.6429 0.038 Uiso calc R 1
C C27 0.1524(4) 0.49276(18) 0.58565(13) 0.0362(7) Uani d . 1
H H27 0.1046 0.4706 0.5491 0.043 Uiso calc R 1
C C28 0.1971(4) 0.56580(17) 0.58414(14) 0.0365(7) Uani d . 1
H H28 0.1801 0.5925 0.5463 0.044 Uiso calc R 1

loop_
_atom_site_aniso_label
_atom_site_aniso_U_11
_atom_site_aniso_U_22
_atom_site_aniso_U_33
_atom_site_aniso_U_12
_atom_site_aniso_U_13
_atom_site_aniso_U_23
Ni1 0.02147(19) 0.01929(18) 0.01704(16) -0.00093(13) 0.00287(12) -0.00228(13)
Cl1 0.0256(4) 0.0316(4) 0.0216(3) 0.0031(3) 0.0049(3) 0.0003(3)
N3 0.0188(11) 0.0249(12) 0.0193(10) -0.0003(9) 0.0048(8) 0.0003(9)
N1 0.0241(12) 0.0218(12) 0.0198(10) 0.0002(9) 0.0028(9) -0.0028(9)
O1 0.0251(10) 0.0244(10) 0.0187(8) -0.0022(8) 0.0044(7) -0.0002(7)
O2 0.0289(11) 0.0240(10) 0.0233(9) -0.0022(8) 0.0044(8) -0.0030(8)
N4 0.0210(12) 0.0240(12) 0.0214(10) -0.0026(9) 0.0035(9) -0.0034(9)
O6 0.0437(14) 0.0526(15) 0.0674(16) -0.0160(11) 0.0336(12) -0.0186(12)
O5 0.0486(14) 0.0445(13) 0.0372(11) 0.0199(11) 0.0146(10) 0.0008(10)
N2 0.0251(12) 0.0221(12) 0.0231(11) -0.0010(9) 0.0038(9) -0.0029(9)
O8 0.0355(14) 0.0714(17) 0.0527(14) -0.0149(12) 0.0072(11) -0.0293(12)
C6 0.0291(15) 0.0268(15) 0.0212(12) -0.0008(11) 0.0008(11) 0.0031(11)
C14 0.0281(15) 0.0251(14) 0.0199(12) 0.0029(11) 0.0015(11) 0.0002(11)
C9 0.0325(16) 0.0257(14) 0.0185(12) -0.0047(12) -0.0003(11) -0.0047(10)
C18 0.0221(14) 0.0271(14) 0.0195(12) -0.0008(11) 0.0013(10) -0.0017(10)
C17 0.0244(14) 0.0240(14) 0.0157(11) 0.0014(11) -0.0024(10) 0.0012(10)
O7 0.107(2) 0.0608(17) 0.0328(12) 0.0366(16) -0.0002(14) 0.0145(12)
C7 0.0348(17) 0.0392(17) 0.0230(13) -0.0028(13) -0.0018(12) 0.0060(12)
C3 0.0344(16) 0.0204(14) 0.0288(14) -0.0024(12) 0.0044(12) -0.0001(11)
C5 0.0337(16) 0.0236(14) 0.0234(13) -0.0027(12) 0.0049(11) 0.0051(11)
C23 0.0443(19) 0.0305(17) 0.0345(15) 0.0063(14) 0.0118(14) -0.0006(13)
C15 0.0438(18) 0.0303(16) 0.0222(13) 0.0037(13) 0.0090(12) 0.0011(12)
C10 0.0269(15) 0.0271(15) 0.0247(13) -0.0062(11) -0.0011(11) -0.0037(11)
C1 0.0210(14) 0.0395(17) 0.0258(13) -0.0041(12) 0.0006(11) 0.0002(12)
C2 0.0248(15) 0.0353(16) 0.0251(13) -0.0086(12) 0.0001(11) -0.0050(12)
C13 0.0324(16) 0.0252(15) 0.0261(13) 0.0028(12) 0.0016(11) -0.0012(11)
C8 0.0375(18) 0.0328(16) 0.0293(14) 0.0075(13) 0.0000(12) 0.0042(12)
C19 0.0336(17) 0.0337(16) 0.0222(13) -0.0015(13) 0.0037(12) -0.0006(12)
C4 0.0380(18) 0.0305(17) 0.0433(17) -0.0106(13) 0.0030(14) 0.0065(14)
C16 0.0395(18) 0.0364(17) 0.0259(14) 0.0026(14) -0.0071(12) -0.0011(12)
C11 0.0326(16) 0.0211(14) 0.0246(13) -0.0028(11) 0.0040(11) 0.0009(11)
C12 0.069(2) 0.0228(16) 0.0367(16) -0.0051(15) -0.0085(16) 0.0017(13)
C20 0.0347(17) 0.050(2) 0.0263(14) -0.0108(14) 0.0100(12) -0.0080(13)
C22 0.045(2) 0.0380(19) 0.0514(19) 0.0114(15) 0.0147(16) -0.0105(15)
C21 0.0358(18) 0.056(2) 0.0379(17) -0.0041(16) 0.0158(14) -0.0217(15)
O3 0.0535(14) 0.0279(11) 0.0243(10) 0.0026(10) -0.0078(9) 0.0011(8)
O4 0.093(2) 0.0331(13) 0.0289(11) -0.0227(12) -0.0128(12) 0.0130(9)
C30 0.0327(16) 0.0280(15) 0.0297(14) -0.0047(12) 0.0005(12) 0.0028(12)
C29 0.0327(17) 0.0253(15) 0.0455(17) 0.0006(12) 0.0085(13) 0.0099(13)
C24 0.0365(17) 0.0299(16) 0.0255(14) -0.0018(13) 0.0010(12) 0.0037(12)
C25 0.0286(16) 0.0257(15) 0.0250(13) -0.0016(11) 0.0028(11) 0.0038(11)
C26 0.0370(18) 0.0307(16) 0.0283(14) -0.0033(13) 0.0032(12) 0.0034(12)
C27 0.0414(19) 0.0423(18) 0.0244(13) -0.0005(14) 0.0005(12) 0.0038(13)
C28 0.0374(18) 0.0431(19) 0.0297(15) 0.0064(14) 0.0068(13) 0.0152(13)

loop_
_atom_type_symbol
_atom_type_description
_atom_type_scat_dispersion_real
_atom_type_scat_dispersion_imag
_atom_type_scat_source
C C 0.0033 0.0016 'International Tables Vol C Tables 4.2.6.8 and 6.1.1.4'
H H 0.0000 0.0000 'International Tables Vol C Tables 4.2.6.8 and 6.1.1.4'
N N 0.0061 0.0033 'International Tables Vol C Tables 4.2.6.8 and 6.1.1.4'
O O 0.0106 0.0060 'International Tables Vol C Tables 4.2.6.8 and 6.1.1.4'
Cl Cl 0.1484 0.1585 'International Tables Vol C Tables 4.2.6.8 and 6.1.1.4'
Ni Ni 0.3393 1.1124 'International Tables Vol C Tables 4.2.6.8 and 6.1.1.4'

loop_
_geom_angle_atom_site_label_1
_geom_angle_atom_site_label_2
_geom_angle_atom_site_label_3
_geom_angle
N2 Ni1 N4 104.28(8)
N2 Ni1 O2 156.80(8)
N4 Ni1 O2 98.91(8)
N2 Ni1 N1 85.74(8)
N4 Ni1 N1 90.70(8)
O2 Ni1 N1 94.56(8)
N2 Ni1 N3 91.05(8)
N4 Ni1 N3 84.99(8)
O2 Ni1 N3 90.46(8)
N1 Ni1 N3 173.84(8)
N2 Ni1 O1 96.06(8)
N4 Ni1 O1 159.39(8)
O2 Ni1 O1 60.82(7)
N1 Ni1 O1 87.49(7)
N3 Ni1 O1 98.09(7)
O7 Cl1 O5 109.69(14)
O7 Cl1 O8 110.04(18)
O5 Cl1 O8 110.78(15)
O7 Cl1 O6 109.14(18)
O5 Cl1 O6 109.81(14)
O8 Cl1 O6 107.34(14)
C9 N3 C6 113.71(19)
C9 N3 Ni1 104.21(14)
C6 N3 Ni1 120.59(15)
C9 N3 H3C 105.7
C6 N3 H3C 105.7
Ni1 N3 H3C 105.7
C1 N1 C14 113.5(2)
C1 N1 Ni1 103.69(15)
C14 N1 Ni1 121.68(15)
C1 N1 H1C 105.6
C14 N1 H1C 105.6
Ni1 N1 H1C 105.6
C17 O1 Ni1 86.98(15)
C17 O2 Ni1 91.82(16)
C11 N4 C10 112.8(2)
C11 N4 Ni1 115.40(15)
C10 N4 Ni1 104.85(15)
C11 N4 H4D 107.8
C10 N4 H4D 107.8
Ni1 N4 H4D 107.8
C2 N2 C3 112.9(2)
C2 N2 Ni1 104.20(15)
C3 N2 Ni1 117.77(16)
C2 N2 H2C 107.1
C3 N2 H2C 107.1
Ni1 N2 H2C 107.1
N3 C6 C8 108.1(2)
N3 C6 C5 109.5(2)
C8 C6 C5 111.6(2)
N3 C6 C7 111.7(2)
C8 C6 C7 108.0(2)
C5 C6 C7 107.9(2)
N1 C14 C13 110.5(2)
N1 C14 C15 107.9(2)
C13 C14 C15 110.9(2)
N1 C14 C16 111.3(2)
C13 C14 C16 108.7(2)
C15 C14 C16 107.5(2)
N3 C9 C10 109.3(2)
N3 C9 H9A 109.8
C10 C9 H9A 109.8
N3 C9 H9B 109.8
C10 C9 H9B 109.8
H9A C9 H9B 108.3
C19 C18 C23 119.5(3)
C19 C18 C17 120.0(2)
C23 C18 C17 120.5(2)
O2 C17 O1 120.2(2)
O2 C17 C18 120.2(2)
O1 C17 C18 119.6(2)
C6 C7 H7A 109.5
C6 C7 H7B 109.5
H7A C7 H7B 109.5
C6 C7 H7C 109.5
H7A C7 H7C 109.5
H7B C7 H7C 109.5
N2 C3 C5 111.1(2)
N2 C3 C4 112.3(2)
C5 C3 C4 108.5(2)
N2 C3 H3A 108.3
C5 C3 H3A 108.3
C4 C3 H3A 108.3
C3 C5 C6 119.9(2)
C3 C5 H5A 107.3
C6 C5 H5A 107.3
C3 C5 H5B 107.3
C6 C5 H5B 107.3
H5A C5 H5B 106.9
C18 C23 C22 119.8(3)
C18 C23 H23 120.1
C22 C23 H23 120.1
C14 C15 H15A 109.5
C14 C15 H15B 109.5
H15A C15 H15B 109.5
C14 C15 H15C 109.5
H15A C15 H15C 109.5
H15B C15 H15C 109.5
N4 C10 C9 109.1(2)
N4 C10 H10A 109.9
C9 C10 H10A 109.9
N4 C10 H10B 109.9
C9 C10 H10B 109.9
H10A C10 H10B 108.3
N1 C1 C2 110.1(2)
N1 C1 H1A 109.6
C2 C1 H1A 109.6
N1 C1 H1B 109.6
C2 C1 H1B 109.6
H1A C1 H1B 108.1
N2 C2 C1 109.4(2)
N2 C2 H2A 109.8
C1 C2 H2A 109.8
N2 C2 H2B 109.8
C1 C2 H2B 109.8
H2A C2 H2B 108.2
C11 C13 C14 118.4(2)
C11 C13 H13A 107.7
C14 C13 H13A 107.7
C11 C13 H13B 107.7
C14 C13 H13B 107.7
H13A C13 H13B 107.1
C6 C8 H8A 109.5
C6 C8 H8B 109.5
H8A C8 H8B 109.5
C6 C8 H8C 109.5
H8A C8 H8C 109.5
H8B C8 H8C 109.5
C20 C19 C18 120.2(3)
C20 C19 H19 119.9
C18 C19 H19 119.9
C3 C4 H4A 109.5
C3 C4 H4B 109.5
H4A C4 H4B 109.5
C3 C4 H4C 109.5
H4A C4 H4C 109.5
H4B C4 H4C 109.5
C14 C16 H16A 109.5
C14 C16 H16B 109.5
H16A C16 H16B 109.5
C14 C16 H16C 109.5
H16A C16 H16C 109.5
H16B C16 H16C 109.5
N4 C11 C12 113.5(2)
N4 C11 C13 110.4(2)
C12 C11 C13 109.2(2)
N4 C11 H11 107.8
C12 C11 H11 107.8
C13 C11 H11 107.8
C11 C12 H12A 109.5
C11 C12 H12B 109.5
H12A C12 H12B 109.5
C11 C12 H12C 109.5
H12A C12 H12C 109.5
H12B C12 H12C 109.5
C21 C20 C19 119.8(3)
C21 C20 H20 120.1
C19 C20 H20 120.1
C21 C22 C23 120.2(3)
C21 C22 H22 119.9
C23 C22 H22 119.9
C22 C21 C20 120.4(3)
C22 C21 H21 119.8
C20 C21 H21 119.8
C24 O3 H3B 109.5
C25 C30 C29 119.3(3)
C25 C30 H30 120.3
C29 C30 H30 120.3
C28 C29 C30 119.9(3)
C28 C29 H29 120.0
C30 C29 H29 120.0
O4 C24 O3 123.2(2)
O4 C24 C25 122.2(2)
O3 C24 C25 114.7(2)
C26 C25 C30 120.4(2)
C26 C25 C24 117.7(2)
C30 C25 C24 121.8(2)
C25 C26 C27 120.2(3)
C25 C26 H26 119.9
C27 C26 H26 119.9
C28 C27 C26 119.6(3)
C28 C27 H27 120.2
C26 C27 H27 120.2
C29 C28 C27 120.5(3)
C29 C28 H28 119.7
C27 C28 H28 119.7

loop_
_geom_bond_atom_site_label_1
_geom_bond_atom_site_label_2
_geom_bond_distance
Ni1 N2 2.082(2)
Ni1 N4 2.091(2)
Ni1 O2 2.116(2)
Ni1 N1 2.133(2)
Ni1 N3 2.134(2)
Ni1 O1 2.212(2)
Cl1 O7 1.418(2)
Cl1 O5 1.425(2)
Cl1 O8 1.429(2)
Cl1 O6 1.433(2)
N3 C9 1.484(3)
N3 C6 1.508(3)
N3 H3C 0.9100
N1 C1 1.485(3)
N1 C14 1.508(3)
N1 H1C 0.9100
O1 C17 1.274(3)
O2 C17 1.255(3)
N4 C11 1.485(3)
N4 C10 1.490(3)
N4 H4D 0.9100
N2 C2 1.484(3)
N2 C3 1.487(3)
N2 H2C 0.9100
C6 C8 1.518(4)
C6 C5 1.536(4)
C6 C7 1.536(3)
C14 C13 1.529(4)
C14 C15 1.529(4)
C14 C16 1.541(4)
C9 C10 1.503(4)
C9 H9A 0.9700
C9 H9B 0.9700
C18 C19 1.388(4)
C18 C23 1.389(4)
C18 C17 1.486(4)
C7 H7A 0.9600
C7 H7B 0.9600
C7 H7C 0.9600
C3 C5 1.526(4)
C3 C4 1.537(4)
C3 H3A 0.9800
C5 H5A 0.9700
C5 H5B 0.9700
C23 C22 1.391(4)
C23 H23 0.9300
C15 H15A 0.9600
C15 H15B 0.9600
C15 H15C 0.9600
C10 H10A 0.9700
C10 H10B 0.9700
C1 C2 1.506(4)
C1 H1A 0.9700
C1 H1B 0.9700
C2 H2A 0.9700
C2 H2B 0.9700
C13 C11 1.523(4)
C13 H13A 0.9700
C13 H13B 0.9700
C8 H8A 0.9600
C8 H8B 0.9600
C8 H8C 0.9600
C19 C20 1.387(4)
C19 H19 0.9300
C4 H4A 0.9600
C4 H4B 0.9600
C4 H4C 0.9600
C16 H16A 0.9600
C16 H16B 0.9600
C16 H16C 0.9600
C11 C12 1.517(4)
C11 H11 0.9800
C12 H12A 0.9600
C12 H12B 0.9600
C12 H12C 0.9600
C20 C21 1.378(5)
C20 H20 0.9300
C22 C21 1.372(5)
C22 H22 0.9300
C21 H21 0.9300
O3 C24 1.326(3)
O3 H3B 0.8200
O4 C24 1.208(3)
C30 C25 1.389(4)
C30 C29 1.392(4)
C30 H30 0.9300
C29 C28 1.382(4)
C29 H29 0.9300
C24 C25 1.492(4)
C25 C26 1.380(4)
C26 C27 1.384(4)
C26 H26 0.9300
C27 C28 1.383(4)
C27 H27 0.9300
C28 H28 0.9300

loop_
_geom_hbond_atom_site_label_D
_geom_hbond_atom_site_label_H
_geom_hbond_atom_site_label_A
_geom_hbond_site_symmetry_A
_geom_hbond_distance_DH
_geom_hbond_distance_HA
_geom_hbond_distance_DA
_geom_hbond_angle_DHA
N1 H1C O4 2_656 0.91 2.07 2.970(3) 171
N4 H4D O6 1_655 0.91 2.13 3.001(3) 161
O3 H3B O1 2_646 0.82 1.87 2.691(3) 174
N3 H3C O8 . 0.91 2.22 3.108(3) 166
N2 H2C O6 1_655 0.91 2.25 3.123(3) 160

loop_
_geom_torsion_atom_site_label_1
_geom_torsion_atom_site_label_2
_geom_torsion_atom_site_label_3
_geom_torsion_atom_site_label_4
_geom_torsion
N2 Ni1 N3 C9 90.62(16)
N4 Ni1 N3 C9 -13.62(16)
O2 Ni1 N3 C9 -112.53(16)
N1 Ni1 N3 C9 32.1(8)
O1 Ni1 N3 C9 -173.10(15)
N2 Ni1 N3 C6 -38.55(19)
N4 Ni1 N3 C6 -142.79(19)
O2 Ni1 N3 C6 118.30(18)
N1 Ni1 N3 C6 -97.1(8)
O1 Ni1 N3 C6 57.73(19)
N2 Ni1 N1 C1 -11.37(16)
N4 Ni1 N1 C1 92.90(16)
O2 Ni1 N1 C1 -168.10(16)
N3 Ni1 N1 C1 47.4(8)
O1 Ni1 N1 C1 -107.64(16)
N2 Ni1 N1 C14 -140.56(19)
N4 Ni1 N1 C14 -36.29(19)
O2 Ni1 N1 C14 62.71(19)
N3 Ni1 N1 C14 -81.8(8)
O1 Ni1 N1 C14 123.17(18)
N2 Ni1 O1 C17 -179.64(13)
N4 Ni1 O1 C17 -8.9(3)
O2 Ni1 O1 C17 2.45(13)
N1 Ni1 O1 C17 -94.19(14)
N3 Ni1 O1 C17 88.43(14)
N2 Ni1 O2 C17 -7.8(3)
N4 Ni1 O2 C17 173.50(14)
N1 Ni1 O2 C17 82.07(15)
N3 Ni1 O2 C17 -101.50(14)
O1 Ni1 O2 C17 -2.48(13)
N2 Ni1 N4 C11 129.24(18)
O2 Ni1 N4 C11 -51.27(18)
N1 Ni1 N4 C11 43.46(18)
N3 Ni1 N4 C11 -140.95(18)
O1 Ni1 N4 C11 -41.3(3)
N2 Ni1 N4 C10 -106.03(16)
O2 Ni1 N4 C10 73.46(16)
N1 Ni1 N4 C10 168.18(16)
N3 Ni1 N4 C10 -16.22(16)
O1 Ni1 N4 C10 83.5(3)
N4 Ni1 N2 C2 -107.64(16)
O2 Ni1 N2 C2 73.6(3)
N1 Ni1 N2 C2 -18.00(16)
N3 Ni1 N2 C2 167.26(16)
O1 Ni1 N2 C2 69.01(16)
N4 Ni1 N2 C3 126.38(17)
O2 Ni1 N2 C3 -52.3(3)
N1 Ni1 N2 C3 -143.98(18)
N3 Ni1 N2 C3 41.29(18)
O1 Ni1 N2 C3 -56.96(18)
C9 N3 C6 C8 163.9(2)
Ni1 N3 C6 C8 -71.2(2)
C9 N3 C6 C5 -74.3(3)
Ni1 N3 C6 C5 50.6(3)
C9 N3 C6 C7 45.2(3)
Ni1 N3 C6 C7 170.07(17)
C1 N1 C14 C13 -78.2(3)
Ni1 N1 C14 C13 46.7(3)
C1 N1 C14 C15 160.4(2)
Ni1 N1 C14 C15 -74.8(2)
C1 N1 C14 C16 42.7(3)
Ni1 N1 C14 C16 167.49(17)
C6 N3 C9 C10 174.9(2)
Ni1 N3 C9 C10 41.7(2)
Ni1 O2 C17 O1 4.4(2)
Ni1 O2 C17 C18 -174.22(19)
Ni1 O1 C17 O2 -4.2(2)
Ni1 O1 C17 C18 174.4(2)
C19 C18 C17 O2 36.7(4)
C23 C18 C17 O2 -144.8(3)
C19 C18 C17 O1 -141.9(2)
C23 C18 C17 O1 36.6(4)
C2 N2 C3 C5 179.6(2)
Ni1 N2 C3 C5 -58.8(3)
C2 N2 C3 C4 57.9(3)
Ni1 N2 C3 C4 179.49(17)
N2 C3 C5 C6 70.1(3)
C4 C3 C5 C6 -166.0(2)
N3 C6 C5 C3 -64.4(3)
C8 C6 C5 C3 55.3(3)
C7 C6 C5 C3 173.8(2)
C19 C18 C23 C22 -1.6(4)
C17 C18 C23 C22 179.9(3)
C11 N4 C10 C9 170.4(2)
Ni1 N4 C10 C9 44.0(2)
N3 C9 C10 N4 -60.2(3)
C14 N1 C1 C2 173.4(2)
Ni1 N1 C1 C2 39.4(2)
C3 N2 C2 C1 173.9(2)
Ni1 N2 C2 C1 45.0(2)
N1 C1 C2 N2 -59.7(3)
N1 C14 C13 C11 -62.5(3)
C15 C14 C13 C11 57.1(3)
C16 C14 C13 C11 175.1(2)
C23 C18 C19 C20 -0.4(4)
C17 C18 C19 C20 178.1(2)
C10 N4 C11 C12 51.8(3)
Ni1 N4 C11 C12 172.2(2)
C10 N4 C11 C13 174.8(2)
Ni1 N4 C11 C13 -64.7(2)
C14 C13 C11 N4 74.4(3)
C14 C13 C11 C12 -160.1(2)
C18 C19 C20 C21 1.1(4)
C18 C23 C22 C21 3.1(5)
C23 C22 C21 C20 -2.5(5)
C19 C20 C21 C22 0.4(5)
C25 C30 C29 C28 0.2(4)
C29 C30 C25 C26 0.2(4)
C29 C30 C25 C24 178.1(3)
O4 C24 C25 C26 2.7(5)
O3 C24 C25 C26 -177.2(3)
O4 C24 C25 C30 -175.3(3)
O3 C24 C25 C30 4.8(4)
C30 C25 C26 C27 -0.8(4)
C24 C25 C26 C27 -178.8(3)
C25 C26 C27 C28 1.0(5)
C30 C29 C28 C27 0.0(5)
C26 C27 C28 C29 -0.6(5)
